data_7109847
loop_
_publ_author_name
'Guo Fan Jin'
'Jo-Hyun Hwang'
'Jong-Dae Lee'
'Kyung-Ryang Wee'
'Il-Hwan Suh'
'Sang Ook Kang'

_publ_section_title
;
 A three-dimensional pi-electron acceptor, tri-phenyl-o-carborane, bearing
 a rigid conformation with end-on phenyl units
;
_journal_name_full Chem.Commun.
_journal_page_first 9398
_journal_paper_doi 10.1039/c3cc45313h
_journal_volume 49
_journal_year 2013
_chemical_formula_sum 'C26 H28 B10'
_chemical_formula_weight 448.58
_chemical_name_systematic
;
 ?
;
_space_group_IT_number 14
_symmetry_cell_setting monoclinic
_symmetry_space_group_name_Hall '-P 2ybc'
_symmetry_space_group_name_H-M 'P 1 21/c 1'
_atom_sites_solution_hydrogens geom
_atom_sites_solution_primary direct
_atom_sites_solution_secondary difmap
_audit_creation_method SHELXL-97
_cell_angle_alpha 90.00
_cell_angle_beta 108.811(3)
_cell_angle_gamma 90.00
_cell_formula_units_Z 4
_cell_length_a 18.545(3)
_cell_length_b 10.3481(15)
_cell_length_c 13.6761(19)
_cell_measurement_reflns_used 4031
_cell_measurement_temperature 293(2)
_cell_measurement_theta_max 26.842
_cell_measurement_theta_min 2.285
_cell_volume 2484.3(6)
_computing_cell_refinement 'SMART (Bruker, 1999)'
_computing_data_collection 'SMART (Bruker, 1999)'
_computing_data_reduction 'SAINT-Plus (Bruker, 1999)'
_computing_molecular_graphics 'Ortep-3 for Windows (Farrugia, 1997)'
_computing_publication_material 'SHELXL-97 (Sheldrick, 2000)'
_computing_structure_refinement 'SHELXL-97 (Sheldrick, 2000)'
_computing_structure_solution 'SHELXS-97 (Sheldrick, 2000)'
_diffrn_ambient_temperature 293(2)
_diffrn_measured_fraction_theta_full 0.990
_diffrn_measured_fraction_theta_max 0.990
_diffrn_measurement_device_type 'Bruker SMART 1000 CCD diffractometer'
_diffrn_measurement_method \w-scans
_diffrn_radiation_monochromator graphite
_diffrn_radiation_source 'fine-focus sealed tube'
_diffrn_radiation_type MoK\a
_diffrn_radiation_wavelength 0.71073
_diffrn_reflns_av_R_equivalents 0.0750
_diffrn_reflns_av_sigmaI/netI 0.0738
_diffrn_reflns_limit_h_max 24
_diffrn_reflns_limit_h_min -24
_diffrn_reflns_limit_k_max 13
_diffrn_reflns_limit_k_min -13
_diffrn_reflns_limit_l_max 18
_diffrn_reflns_limit_l_min -18
_diffrn_reflns_number 24319
_diffrn_reflns_theta_full 28.43
_diffrn_reflns_theta_max 28.43
_diffrn_reflns_theta_min 1.16
_exptl_absorpt_coefficient_mu 0.062
_exptl_absorpt_correction_T_max 0.9939
_exptl_absorpt_correction_T_min 0.9818
_exptl_absorpt_correction_type multi-scan
_exptl_absorpt_process_details 'SADABS (Sheldrick, 1996)'
_exptl_crystal_colour colorless
_exptl_crystal_density_diffrn 1.199
_exptl_crystal_density_method 'not measured'
_exptl_crystal_description plate
_exptl_crystal_F_000 936
_exptl_crystal_size_max 0.30
_exptl_crystal_size_mid 0.20
_exptl_crystal_size_min 0.10
_refine_diff_density_max 0.292
_refine_diff_density_min -0.269
_refine_diff_density_rms 0.055
_refine_ls_extinction_method none
_refine_ls_goodness_of_fit_ref 1.055
_refine_ls_hydrogen_treatment constr
_refine_ls_matrix_type full
_refine_ls_number_parameters 333
_refine_ls_number_reflns 6192
_refine_ls_number_restraints 0
_refine_ls_restrained_S_all 1.055
_refine_ls_R_factor_all 0.1346
_refine_ls_R_factor_gt 0.0758
_refine_ls_shift/su_max 0.000
_refine_ls_shift/su_mean 0.000
_refine_ls_structure_factor_coef Fsqd
_refine_ls_weighting_details 'calc w=1/[\s^2^(Fo^2^)+(0.1079P)^2^+0.2541P] where P=(Fo^2^+2Fc^2^)/3'
_refine_ls_weighting_scheme calc
_refine_ls_wR_factor_gt 0.1851
_refine_ls_wR_factor_ref 0.2144
_reflns_number_gt 3616
_reflns_number_total 6192
_reflns_threshold_expression >2sigma(I)
_cod_data_source_file c3cc45313h.txt
_cod_data_source_block k120303
_cod_original_sg_symbol_H-M P21/c
_cod_database_code 7109847

loop_
_symmetry_equiv_pos_as_xyz
'x, y, z'
'-x, y+1/2, -z+1/2'
'-x, -y, -z'
'x, -y-1/2, z-1/2'

loop_
_atom_site_label
_atom_site_type_symbol
_atom_site_fract_x
_atom_site_fract_y
_atom_site_fract_z
_atom_site_U_iso_or_equiv
_atom_site_adp_type
_atom_site_occupancy
_atom_site_symmetry_multiplicity
_atom_site_calc_flag
_atom_site_refinement_flags
B3 B 0.34514(14) 0.9881(2) 0.5447(2) 0.0285(6) Uani 1 1 d .
B4 B 0.37285(15) 1.0545(3) 0.4420(2) 0.0350(6) Uani 1 1 d .
H4 H 0.4162 1.1311 0.4585 0.042 Uiso 1 1 calc R
B5 B 0.29583(16) 1.0554(3) 0.3260(2) 0.0334(6) Uani 1 1 d .
H5 H 0.2895 1.1318 0.2679 0.040 Uiso 1 1 calc R
B6 B 0.21423(15) 0.9886(2) 0.34880(19) 0.0269(6) Uani 1 1 d .
B7 B 0.23868(15) 0.8260(3) 0.3906(2) 0.0302(6) Uani 1 1 d .
H7 H 0.1942 0.7513 0.3744 0.036 Uiso 1 1 calc R
B8 B 0.26947(17) 0.8927(3) 0.2918(2) 0.0353(6) Uani 1 1 d .
H8 H 0.2458 0.8611 0.2109 0.042 Uiso 1 1 calc R
B9 B 0.36747(17) 0.9350(3) 0.3474(2) 0.0419(7) Uani 1 1 d .
H9 H 0.4074 0.9319 0.3030 0.050 Uiso 1 1 calc R
B10 B 0.39586(16) 0.8927(3) 0.4808(2) 0.0377(7) Uani 1 1 d .
H10 H 0.4544 0.8612 0.5224 0.045 Uiso 1 1 calc R
B11 B 0.31686(15) 0.8251(3) 0.5076(2) 0.0311(6) Uani 1 1 d .
H11 H 0.3232 0.7501 0.5667 0.037 Uiso 1 1 calc R
B12 B 0.33165(17) 0.7924(3) 0.3873(2) 0.0385(7) Uani 1 1 d .
H12 H 0.3481 0.6959 0.3682 0.046 Uiso 1 1 calc R
C1 C 0.28134(12) 1.0803(2) 0.44371(17) 0.0257(5) Uani 1 1 d .
C2 C 0.24808(12) 0.9429(2) 0.48290(16) 0.0241(5) Uani 1 1 d .
C13 C 0.25919(13) 1.2147(2) 0.46861(17) 0.0276(5) Uani 1 1 d .
C14 C 0.29870(16) 1.3193(2) 0.4472(2) 0.0430(7) Uani 1 1 d .
H14 H 0.3364 1.3058 0.4171 0.052 Uiso 1 1 calc R
C15 C 0.28197(18) 1.4439(3) 0.4707(2) 0.0549(8) Uani 1 1 d .
H15 H 0.3094 1.5131 0.4573 0.066 Uiso 1 1 calc R
C16 C 0.22597(18) 1.4662(3) 0.5131(2) 0.0509(8) Uani 1 1 d .
H16 H 0.2153 1.5500 0.5289 0.061 Uiso 1 1 calc R
C17 C 0.18569(17) 1.3641(3) 0.5322(2) 0.0460(7) Uani 1 1 d .
H17 H 0.1470 1.3789 0.5604 0.055 Uiso 1 1 calc R
C18 C 0.20178(15) 1.2389(2) 0.51020(19) 0.0369(6) Uani 1 1 d .
H18 H 0.1737 1.1705 0.5235 0.044 Uiso 1 1 calc R
C19 C 0.19284(13) 0.93916(19) 0.54357(17) 0.0248(5) Uani 1 1 d .
C20 C 0.11872(14) 0.8967(2) 0.4955(2) 0.0384(6) Uani 1 1 d .
H20 H 0.1030 0.8749 0.4258 0.046 Uiso 1 1 calc R
C21 C 0.06811(16) 0.8868(3) 0.5508(2) 0.0475(7) Uani 1 1 d .
H21 H 0.0188 0.8572 0.5181 0.057 Uiso 1 1 calc R
C22 C 0.08977(16) 0.9199(3) 0.6529(2) 0.0481(7) Uani 1 1 d .
H22 H 0.0553 0.9141 0.6892 0.058 Uiso 1 1 calc R
C23 C 0.16236(16) 0.9616(3) 0.7012(2) 0.0475(7) Uani 1 1 d .
H23 H 0.1772 0.9847 0.7706 0.057 Uiso 1 1 calc R
C24 C 0.21431(14) 0.9699(3) 0.64730(18) 0.0388(6) Uani 1 1 d .
H24 H 0.2640 0.9964 0.6815 0.047 Uiso 1 1 calc R
C25 C 0.38568(12) 1.0344(2) 0.65889(18) 0.0316(5) Uani 1 1 d .
C26 C 0.39874(15) 1.1632(3) 0.6890(2) 0.0420(6) Uani 1 1 d .
H26 H 0.3761 1.2279 0.6419 0.050 Uiso 1 1 calc R
C27 C 0.44437(15) 1.1971(3) 0.7867(2) 0.0463(7) Uani 1 1 d .
H27 H 0.4524 1.2839 0.8047 0.056 Uiso 1 1 calc R
C28 C 0.47821(16) 1.1029(3) 0.8578(2) 0.0525(8) Uani 1 1 d .
H28 H 0.5091 1.1259 0.9237 0.063 Uiso 1 1 calc R
C29 C 0.46615(17) 0.9744(3) 0.8311(2) 0.0540(8) Uani 1 1 d .
H29 H 0.4891 0.9104 0.8787 0.065 Uiso 1 1 calc R
C30 C 0.41990(15) 0.9413(3) 0.7332(2) 0.0417(6) Uani 1 1 d .
H30 H 0.4113 0.8544 0.7163 0.050 Uiso 1 1 calc R
C31 C 0.13164(13) 1.0345(2) 0.28188(17) 0.0297(5) Uani 1 1 d .
C32 C 0.11038(14) 1.1629(2) 0.26193(19) 0.0366(6) Uani 1 1 d .
H32 H 0.1430 1.2275 0.2982 0.044 Uiso 1 1 calc R
C33 C 0.04167(15) 1.1971(3) 0.1893(2) 0.0430(7) Uani 1 1 d .
H33 H 0.0285 1.2839 0.1780 0.052 Uiso 1 1 calc R
C34 C -0.00741(15) 1.1031(3) 0.1336(2) 0.0477(7) Uani 1 1 d .
H34 H -0.0535 1.1258 0.0846 0.057 Uiso 1 1 calc R
C35 C 0.01286(16) 0.9758(3) 0.1516(2) 0.0496(7) Uani 1 1 d .
H35 H -0.0197 0.9117 0.1145 0.060 Uiso 1 1 calc R
C36 C 0.08100(15) 0.9416(2) 0.2242(2) 0.0423(6) Uani 1 1 d .
H36 H 0.0936 0.8546 0.2351 0.051 Uiso 1 1 calc R

loop_
_atom_site_aniso_label
_atom_site_aniso_U_11
_atom_site_aniso_U_22
_atom_site_aniso_U_33
_atom_site_aniso_U_23
_atom_site_aniso_U_13
_atom_site_aniso_U_12
B3 0.0236(13) 0.0268(13) 0.0349(14) 0.0036(11) 0.0093(11) 0.0000(10)
B4 0.0245(14) 0.0395(16) 0.0423(16) 0.0096(13) 0.0127(12) -0.0005(12)
B5 0.0350(15) 0.0380(15) 0.0307(14) 0.0056(12) 0.0155(12) 0.0004(12)
B6 0.0317(14) 0.0258(13) 0.0238(13) 0.0018(10) 0.0096(11) -0.0007(11)
B7 0.0322(15) 0.0268(13) 0.0318(14) -0.0007(11) 0.0105(12) 0.0040(11)
B8 0.0431(17) 0.0350(15) 0.0305(15) -0.0002(12) 0.0158(13) 0.0062(13)
B9 0.0393(17) 0.0479(18) 0.0462(18) 0.0066(14) 0.0247(15) 0.0068(14)
B10 0.0270(14) 0.0432(17) 0.0431(17) 0.0078(13) 0.0115(13) 0.0090(12)
B11 0.0308(14) 0.0266(13) 0.0348(15) 0.0038(11) 0.0089(12) 0.0061(11)
B12 0.0432(17) 0.0354(15) 0.0409(17) -0.0001(13) 0.0190(14) 0.0110(13)
C1 0.0239(11) 0.0253(11) 0.0273(12) 0.0033(9) 0.0076(9) -0.0014(9)
C2 0.0242(11) 0.0223(11) 0.0253(11) 0.0007(9) 0.0075(9) -0.0016(9)
C13 0.0283(12) 0.0242(11) 0.0249(11) 0.0026(9) 0.0012(10) -0.0019(9)
C14 0.0445(16) 0.0313(13) 0.0520(17) 0.0068(12) 0.0142(14) -0.0037(11)
C15 0.061(2) 0.0267(14) 0.069(2) 0.0049(13) 0.0105(17) -0.0113(13)
C16 0.075(2) 0.0268(14) 0.0429(16) -0.0050(12) 0.0075(15) 0.0064(14)
C17 0.0641(18) 0.0386(15) 0.0377(15) 0.0023(12) 0.0195(14) 0.0143(14)
C18 0.0452(15) 0.0282(13) 0.0393(14) 0.0034(11) 0.0166(12) 0.0051(11)
C19 0.0278(11) 0.0183(10) 0.0289(12) 0.0030(9) 0.0102(10) -0.0002(9)
C20 0.0362(14) 0.0479(15) 0.0331(13) -0.0085(11) 0.0138(11) -0.0143(12)
C21 0.0353(15) 0.0576(18) 0.0547(18) -0.0077(14) 0.0217(13) -0.0139(13)
C22 0.0499(17) 0.0503(17) 0.0571(18) 0.0037(14) 0.0354(15) -0.0008(13)
C23 0.0524(17) 0.0632(18) 0.0339(14) -0.0002(13) 0.0236(13) 0.0008(14)
C24 0.0326(13) 0.0546(16) 0.0267(13) -0.0012(11) 0.0063(11) -0.0025(12)
C25 0.0190(11) 0.0377(13) 0.0347(13) 0.0047(10) 0.0042(10) -0.0039(9)
C26 0.0380(15) 0.0381(15) 0.0423(15) -0.0014(12) 0.0025(12) 0.0015(11)
C27 0.0393(15) 0.0506(17) 0.0438(16) -0.0124(13) 0.0063(13) -0.0079(13)
C28 0.0432(16) 0.078(2) 0.0306(15) -0.0062(14) 0.0036(13) -0.0131(15)
C29 0.0510(18) 0.064(2) 0.0373(16) 0.0125(14) 0.0006(14) -0.0098(15)
C30 0.0388(14) 0.0397(14) 0.0396(15) 0.0069(12) 0.0028(12) -0.0064(12)
C31 0.0315(12) 0.0332(13) 0.0243(12) 0.0004(10) 0.0090(10) -0.0001(10)
C32 0.0382(14) 0.0343(13) 0.0333(13) -0.0007(11) 0.0059(11) 0.0016(11)
C33 0.0417(15) 0.0439(15) 0.0392(15) 0.0053(12) 0.0073(13) 0.0138(12)
C34 0.0326(14) 0.067(2) 0.0353(15) 0.0056(13) -0.0010(12) 0.0093(13)
C35 0.0413(15) 0.0545(18) 0.0418(16) -0.0017(13) -0.0024(13) -0.0076(13)
C36 0.0411(15) 0.0365(14) 0.0398(15) 0.0009(11) 0.0000(12) -0.0048(12)

loop_
_atom_type_symbol
_atom_type_description
_atom_type_scat_dispersion_real
_atom_type_scat_dispersion_imag
_atom_type_scat_source
C C 0.0033 0.0016 'International Tables Vol C Tables 4.2.6.8 and 6.1.1.4'
H H 0.0000 0.0000 'International Tables Vol C Tables 4.2.6.8 and 6.1.1.4'
B B 0.0013 0.0007 'International Tables Vol C Tables 4.2.6.8 and 6.1.1.4'

loop_
_geom_angle_atom_site_label_1
_geom_angle_atom_site_label_2
_geom_angle_atom_site_label_3
_geom_angle
C25 B3 B10 119.9(2)
C25 B3 C1 126.35(19)
B10 B3 C1 103.97(18)
C25 B3 B4 119.9(2)
B10 B3 B4 59.55(15)
C1 B3 B4 57.98(14)
C25 B3 C2 129.43(19)
B10 B3 C2 103.55(18)
C1 B3 C2 57.08(12)
B4 B3 C2 103.34(17)
C25 B3 B11 124.8(2)
B10 B3 B11 59.32(15)
C1 B3 B11 102.96(18)
B4 B3 B11 105.79(19)
C2 B3 B11 57.38(13)
C1 B4 B5 59.69(14)
C1 B4 B10 106.65(18)
B5 B4 B10 108.9(2)
C1 B4 B9 107.1(2)
B5 B4 B9 60.43(17)
B10 B4 B9 60.55(17)
C1 B4 B3 60.95(14)
B5 B4 B3 110.89(19)
B10 B4 B3 60.08(15)
B9 B4 B3 110.2(2)
C1 B4 H4 122.9
B5 B4 H4 120.5
B10 B4 H4 122.1
B9 B4 H4 121.2
B3 B4 H4 119.6
C1 B5 B4 59.17(15)
C1 B5 B8 105.87(18)
B4 B5 B8 107.9(2)
C1 B5 B9 106.40(19)
B4 B5 B9 60.03(17)
B8 B5 B9 60.34(17)
C1 B5 B6 60.03(14)
B4 B5 B6 109.16(18)
B8 B5 B6 59.97(15)
B9 B5 B6 109.3(2)
C1 B5 H5 123.5
B4 B5 H5 121.4
B8 B5 H5 122.4
B9 B5 H5 121.5
B6 B5 H5 120.5
C31 B6 C1 125.95(19)
C31 B6 B8 120.09(19)
C1 B6 B8 104.73(18)
C31 B6 B5 120.03(19)
C1 B6 B5 58.69(14)
B8 B6 B5 59.82(15)
C31 B6 B7 124.5(2)
C1 B6 B7 103.06(17)
B8 B6 B7 59.47(15)
B5 B6 B7 106.23(18)
C31 B6 C2 128.51(18)
C1 B6 C2 57.20(12)
B8 B6 C2 103.86(17)
B5 B6 C2 104.10(17)
B7 B6 C2 57.18(13)
C2 B7 B8 107.81(18)
C2 B7 B12 106.74(19)
B8 B7 B12 60.07(16)
C2 B7 B11 58.81(14)
B8 B7 B11 108.6(2)
B12 B7 B11 60.33(16)
C2 B7 B6 61.77(13)
B8 B7 B6 59.96(15)
B12 B7 B6 108.97(19)
B11 B7 B6 109.97(18)
C2 B7 H7 122.4
B8 B7 H7 121.8
B12 B7 H7 121.9
B11 B7 H7 121.2
B6 B7 H7 120.0
B7 B8 B12 60.14(16)
B7 B8 B5 107.39(19)
B12 B8 B5 107.7(2)
B7 B8 B6 60.57(14)
B12 B8 B6 109.52(19)
B5 B8 B6 60.21(15)
B7 B8 B9 107.8(2)
B12 B8 B9 59.88(17)
B5 B8 B9 59.88(16)
B6 B8 B9 109.2(2)
B7 B8 H8 122.0
B12 B8 H8 121.4
B5 B8 H8 122.3
B6 B8 H8 120.5
B9 B8 H8 121.6
B4 B9 B12 107.2(2)
B4 B9 B5 59.55(16)
B12 B9 B5 107.5(2)
B4 B9 B10 59.67(17)
B12 B9 B10 59.85(17)
B5 B9 B10 107.5(2)
B4 B9 B8 107.03(19)
B12 B9 B8 59.74(17)
B5 B9 B8 59.77(16)
B10 B9 B8 107.5(2)
B4 B9 H9 122.4
B12 B9 H9 122.1
B5 B9 H9 122.0
B10 B9 H9 122.0
B8 B9 H9 122.1
B11 B10 B4 107.53(19)
B11 B10 B12 60.59(16)
B4 B10 B12 107.3(2)
B11 B10 B3 60.74(15)
B4 B10 B3 60.37(15)
B12 B10 B3 109.94(19)
B11 B10 B9 108.6(2)
B4 B10 B9 59.78(17)
B12 B10 B9 59.87(17)
B3 B10 B9 109.77(19)
B11 B10 H10 121.5
B4 B10 H10 122.6
B12 B10 H10 121.4
B3 B10 H10 120.1
B9 B10 H10 121.2
C2 B11 B10 106.97(18)
C2 B11 B7 58.76(14)
B10 B11 B7 107.55(19)
C2 B11 B12 106.18(19)
B10 B11 B12 59.97(17)
B7 B11 B12 59.67(16)
C2 B11 B3 61.20(14)
B10 B11 B3 59.93(15)
B7 B11 B3 109.23(18)
B12 B11 B3 108.79(19)
C2 B11 H11 122.8
B10 B11 H11 122.2
B7 B11 H11 121.8
B12 B11 H11 122.2
B3 B11 H11 120.3
B8 B12 B7 59.79(16)
B8 B12 B10 108.3(2)
B7 B12 B10 107.39(19)
B8 B12 B9 60.39(17)
B7 B12 B9 107.9(2)
B10 B12 B9 60.28(17)
B8 B12 B11 108.11(19)
B7 B12 B11 60.00(15)
B10 B12 B11 59.44(16)
B9 B12 B11 108.0(2)
B8 B12 H12 121.4
B7 B12 H12 122.1
B10 B12 H12 121.9
B9 B12 H12 121.5
B11 B12 H12 121.9
C13 C1 C2 122.81(18)
C13 C1 B4 118.88(18)
C2 C1 B4 109.40(17)
C13 C1 B5 118.53(18)
C2 C1 B5 110.38(17)
B4 C1 B5 61.14(15)
C13 C1 B6 118.78(18)
C2 C1 B6 62.60(13)
B4 C1 B6 111.80(18)
B5 C1 B6 61.28(14)
C13 C1 B3 118.50(18)
C2 C1 B3 61.69(13)
B4 C1 B3 61.07(14)
B5 C1 B3 112.19(17)
B6 C1 B3 114.75(16)
C19 C2 C1 124.89(17)
C19 C2 B7 117.35(17)
C1 C2 B7 108.53(17)
C19 C2 B11 117.75(17)
C1 C2 B11 109.44(17)
B7 C2 B11 62.43(15)
C19 C2 B3 120.29(18)
C1 C2 B3 61.23(13)
B7 C2 B3 112.35(17)
B11 C2 B3 61.42(14)
C19 C2 B6 119.37(17)
C1 C2 B6 60.20(13)
B7 C2 B6 61.04(14)
B11 C2 B6 112.30(17)
B3 C2 B6 112.37(16)
C18 C13 C14 118.3(2)
C18 C13 C1 123.9(2)
C14 C13 C1 117.8(2)
C15 C14 C13 120.2(3)
C15 C14 H14 119.9
C13 C14 H14 119.9
C16 C15 C14 120.9(3)
C16 C15 H15 119.5
C14 C15 H15 119.5
C15 C16 C17 119.2(3)
C15 C16 H16 120.4
C17 C16 H16 120.4
C16 C17 C18 120.8(3)
C16 C17 H17 119.6
C18 C17 H17 119.6
C13 C18 C17 120.5(2)
C13 C18 H18 119.7
C17 C18 H18 119.7
C24 C19 C20 118.2(2)
C24 C19 C2 122.4(2)
C20 C19 C2 119.4(2)
C21 C20 C19 120.4(2)
C21 C20 H20 119.8
C19 C20 H20 119.8
C22 C21 C20 120.8(3)
C22 C21 H21 119.6
C20 C21 H21 119.6
C23 C22 C21 119.6(2)
C23 C22 H22 120.2
C21 C22 H22 120.2
C22 C23 C24 120.4(3)
C22 C23 H23 119.8
C24 C23 H23 119.8
C19 C24 C23 120.7(2)
C19 C24 H24 119.7
C23 C24 H24 119.7
C26 C25 C30 116.8(2)
C26 C25 B3 124.5(2)
C30 C25 B3 118.2(2)
C27 C26 C25 121.6(3)
C27 C26 H26 119.2
C25 C26 H26 119.2
C26 C27 C28 120.1(3)
C26 C27 H27 119.9
C28 C27 H27 119.9
C27 C28 C29 119.9(3)
C27 C28 H28 120.1
C29 C28 H28 120.1
C28 C29 C30 119.6(3)
C28 C29 H29 120.2
C30 C29 H29 120.2
C29 C30 C25 122.0(3)
C29 C30 H30 119.0
C25 C30 H30 119.0
C32 C31 C36 116.8(2)
C32 C31 B6 124.2(2)
C36 C31 B6 118.0(2)
C33 C32 C31 121.5(2)
C33 C32 H32 119.2
C31 C32 H32 119.2
C34 C33 C32 120.3(3)
C34 C33 H33 119.8
C32 C33 H33 119.8
C35 C34 C33 119.0(2)
C35 C34 H34 120.5
C33 C34 H34 120.5
C34 C35 C36 120.7(3)
C34 C35 H35 119.6
C36 C35 H35 119.6
C35 C36 C31 121.6(2)
C35 C36 H36 119.2
C31 C36 H36 119.2

loop_
_geom_bond_atom_site_label_1
_geom_bond_atom_site_label_2
_geom_bond_distance
B3 C25 1.573(4)
B3 B10 1.776(4)
B3 C1 1.779(3)
B3 B4 1.781(4)
B3 C2 1.787(3)
B3 B11 1.790(4)
B4 C1 1.725(3)
B4 B5 1.760(4)
B4 B10 1.766(4)
B4 B9 1.768(4)
B4 H4 1.1000
B5 C1 1.735(3)
B5 B8 1.774(4)
B5 B9 1.776(4)
B5 B6 1.781(4)
B5 H5 1.1000
B6 C31 1.583(3)
B6 C1 1.759(3)
B6 B8 1.776(4)
B6 B7 1.787(4)
B6 C2 1.799(3)
B7 C2 1.716(3)
B7 B8 1.767(4)
B7 B12 1.774(4)
B7 B11 1.779(4)
B7 H7 1.1000
B8 B12 1.772(4)
B8 B9 1.784(4)
B8 H8 1.1000
B9 B12 1.775(4)
B9 B10 1.782(4)
B9 H9 1.1000
B10 B11 1.765(4)
B10 B12 1.774(4)
B10 H10 1.1000
B11 C2 1.717(3)
B11 B12 1.785(4)
B11 H11 1.1000
B12 H12 1.1000
C1 C13 1.520(3)
C1 C2 1.704(3)
C2 C19 1.513(3)
C13 C18 1.382(3)
C13 C14 1.390(3)
C14 C15 1.387(4)
C14 H14 0.9300
C15 C16 1.363(4)
C15 H15 0.9300
C16 C17 1.367(4)
C16 H16 0.9300
C17 C18 1.384(3)
C17 H17 0.9300
C18 H18 0.9300
C19 C24 1.381(3)
C19 C20 1.390(3)
C20 C21 1.386(3)
C20 H20 0.9300
C21 C22 1.366(4)
C21 H21 0.9300
C22 C23 1.364(4)
C22 H22 0.9300
C23 C24 1.392(3)
C23 H23 0.9300
C24 H24 0.9300
C25 C26 1.394(3)
C25 C30 1.395(3)
C26 C27 1.377(4)
C26 H26 0.9300
C27 C28 1.377(4)
C27 H27 0.9300
C28 C29 1.378(4)
C28 H28 0.9300
C29 C30 1.380(4)
C29 H29 0.9300
C30 H30 0.9300
C31 C32 1.388(3)
C31 C36 1.397(3)
C32 C33 1.385(3)
C32 H32 0.9300
C33 C34 1.382(4)
C33 H33 0.9300
C34 C35 1.370(4)
C34 H34 0.9300
C35 C36 1.378(4)
C35 H35 0.9300
C36 H36 0.9300

loop_
_geom_torsion_atom_site_label_1
_geom_torsion_atom_site_label_2
_geom_torsion_atom_site_label_3
_geom_torsion_atom_site_label_4
_geom_torsion
C25 B3 B4 C1 -116.5(2)
B10 B3 B4 C1 134.3(2)
C2 B3 B4 C1 36.21(15)
B11 B3 B4 C1 95.63(18)
C25 B3 B4 B5 -150.4(2)
B10 B3 B4 B5 100.4(2)
C1 B3 B4 B5 -33.90(18)
C2 B3 B4 B5 2.3(2)
B11 B3 B4 B5 61.7(2)
C25 B3 B4 B10 109.2(2)
C1 B3 B4 B10 -134.3(2)
C2 B3 B4 B10 -98.05(19)
B11 B3 B4 B10 -38.62(18)
C25 B3 B4 B9 144.6(2)
B10 B3 B4 B9 35.36(19)
C1 B3 B4 B9 -98.9(2)
C2 B3 B4 B9 -62.7(2)
B11 B3 B4 B9 -3.3(2)
B10 B4 B5 C1 98.68(19)
B9 B4 B5 C1 136.36(19)
B3 B4 B5 C1 34.38(18)
C1 B4 B5 B8 -98.18(19)
B10 B4 B5 B8 0.5(2)
B9 B4 B5 B8 38.19(18)
B3 B4 B5 B8 -63.8(2)
C1 B4 B5 B9 -136.36(19)
B10 B4 B5 B9 -37.69(19)
B3 B4 B5 B9 -102.0(2)
C1 B4 B5 B6 -34.58(17)
B10 B4 B5 B6 64.1(2)
B9 B4 B5 B6 101.8(2)
B3 B4 B5 B6 -0.2(3)
C1 B5 B6 C31 116.2(2)
B4 B5 B6 C31 150.5(2)
B8 B5 B6 C31 -109.5(2)
B9 B5 B6 C31 -145.5(2)
B4 B5 B6 C1 34.24(17)
B8 B5 B6 C1 134.26(19)
B9 B5 B6 C1 98.2(2)
C1 B5 B6 B8 -134.26(19)
B4 B5 B6 B8 -100.0(2)
B9 B5 B6 B8 -36.04(19)
C1 B5 B6 B7 -95.65(18)
B4 B5 B6 B7 -61.4(2)
B8 B5 B6 B7 38.62(18)
B9 B5 B6 B7 2.6(2)
C1 B5 B6 C2 -36.23(15)
B4 B5 B6 C2 -2.0(2)
B8 B5 B6 C2 98.03(18)
B9 B5 B6 C2 62.0(2)
C31 B6 B7 C2 -117.1(2)
C1 B6 B7 C2 35.77(15)
B8 B6 B7 C2 135.34(19)
B5 B6 B7 C2 96.56(18)
C31 B6 B7 B8 107.5(2)
C1 B6 B7 B8 -99.57(19)
B5 B6 B7 B8 -38.78(18)
C2 B6 B7 B8 -135.34(19)
C31 B6 B7 B12 143.6(2)
C1 B6 B7 B12 -63.5(2)
B8 B6 B7 B12 36.07(19)
B5 B6 B7 B12 -2.7(2)
C2 B6 B7 B12 -99.3(2)
C31 B6 B7 B11 -152.0(2)
C1 B6 B7 B11 0.9(2)
B8 B6 B7 B11 100.5(2)
B5 B6 B7 B11 61.7(2)
C2 B6 B7 B11 -34.87(16)
C2 B7 B8 B12 99.4(2)
B11 B7 B8 B12 37.21(18)
B6 B7 B8 B12 140.0(2)
C2 B7 B8 B5 -1.3(3)
B12 B7 B8 B5 -100.8(2)
B11 B7 B8 B5 -63.6(2)
B6 B7 B8 B5 39.25(18)
C2 B7 B8 B6 -40.57(17)
B12 B7 B8 B6 -140.0(2)
B11 B7 B8 B6 -102.81(19)
C2 B7 B8 B9 61.8(2)
B12 B7 B8 B9 -37.62(19)
B11 B7 B8 B9 -0.4(2)
B6 B7 B8 B9 102.4(2)
C1 B5 B8 B7 0.7(2)
B4 B5 B8 B7 62.8(2)
B9 B5 B8 B7 100.9(2)
B6 B5 B8 B7 -39.42(18)
C1 B5 B8 B12 -62.7(2)
B4 B5 B8 B12 -0.6(2)
B9 B5 B8 B12 37.48(19)
B6 B5 B8 B12 -102.8(2)
C1 B5 B8 B6 40.16(17)
B4 B5 B8 B6 102.2(2)
B9 B5 B8 B6 140.3(2)
C1 B5 B8 B9 -100.1(2)
B4 B5 B8 B9 -38.05(19)
B6 B5 B8 B9 -140.3(2)
C31 B6 B8 B7 -114.7(2)
C1 B6 B8 B7 96.67(18)
B5 B6 B8 B7 135.9(2)
C2 B6 B8 B7 37.47(16)
C31 B6 B8 B12 -150.9(2)
C1 B6 B8 B12 60.4(2)
B5 B6 B8 B12 99.7(2)
B7 B6 B8 B12 -36.24(19)
C2 B6 B8 B12 1.2(2)
C31 B6 B8 B5 109.4(2)
C1 B6 B8 B5 -39.25(16)
B7 B6 B8 B5 -135.9(2)
C2 B6 B8 B5 -98.44(18)
C31 B6 B8 B9 145.2(2)
C1 B6 B8 B9 -3.4(2)
B5 B6 B8 B9 35.81(19)
B7 B6 B8 B9 -100.1(2)
C2 B6 B8 B9 -62.6(2)
C1 B4 B9 B12 -62.0(2)
B5 B4 B9 B12 -100.5(2)
B10 B4 B9 B12 37.84(19)
B3 B4 B9 B12 2.7(3)
C1 B4 B9 B5 38.56(17)
B10 B4 B9 B5 138.4(2)
B3 B4 B9 B5 103.2(2)
C1 B4 B9 B10 -99.8(2)
B5 B4 B9 B10 -138.4(2)
B3 B4 B9 B10 -35.17(18)
C1 B4 B9 B8 0.8(3)
B5 B4 B9 B8 -37.73(18)
B10 B4 B9 B8 100.6(2)
B3 B4 B9 B8 65.5(2)
C1 B5 B9 B4 -38.15(17)
B8 B5 B9 B4 -137.4(2)
B6 B5 B9 B4 -101.5(2)
C1 B5 B9 B12 61.9(3)
B4 B5 B9 B12 100.0(2)
B8 B5 B9 B12 -37.36(19)
B6 B5 B9 B12 -1.5(3)
C1 B5 B9 B10 -1.2(3)
B4 B5 B9 B10 36.95(19)
B8 B5 B9 B10 -100.4(2)
B6 B5 B9 B10 -64.5(3)
C1 B5 B9 B8 99.2(2)
B4 B5 B9 B8 137.4(2)
B6 B5 B9 B8 35.88(19)
B7 B8 B9 B4 -62.5(2)
B12 B8 B9 B4 -100.3(2)
B5 B8 B9 B4 37.63(18)
B6 B8 B9 B4 1.7(3)
B7 B8 B9 B12 37.74(18)
B5 B8 B9 B12 137.9(2)
B6 B8 B9 B12 102.0(2)
B7 B8 B9 B5 -100.2(2)
B12 B8 B9 B5 -137.9(2)
B6 B8 B9 B5 -35.94(18)
B7 B8 B9 B10 0.2(3)
B12 B8 B9 B10 -37.50(19)
B5 B8 B9 B10 100.4(2)
B6 B8 B9 B10 64.5(2)
C1 B4 B10 B11 -1.1(3)
B5 B4 B10 B11 -64.1(2)
B9 B4 B10 B11 -101.7(2)
B3 B4 B10 B11 39.71(18)
C1 B4 B10 B12 62.7(2)
B5 B4 B10 B12 -0.2(3)
B9 B4 B10 B12 -37.87(19)
B3 B4 B10 B12 103.5(2)
C1 B4 B10 B3 -40.81(18)
B5 B4 B10 B3 -103.8(2)
B9 B4 B10 B3 -141.4(2)
C1 B4 B10 B9 100.6(2)
B5 B4 B10 B9 37.63(19)
B3 B4 B10 B9 141.4(2)
C25 B3 B10 B11 115.1(2)
C1 B3 B10 B11 -96.96(18)
B4 B3 B10 B11 -135.7(2)
C2 B3 B10 B11 -38.03(16)
C25 B3 B10 B4 -109.2(2)
C1 B3 B10 B4 38.74(17)
C2 B3 B10 B4 97.67(18)
B11 B3 B10 B4 135.7(2)
C25 B3 B10 B12 151.8(2)
C1 B3 B10 B12 -60.3(2)
B4 B3 B10 B12 -99.0(2)
C2 B3 B10 B12 -1.4(2)
B11 B3 B10 B12 36.68(19)
C25 B3 B10 B9 -144.1(2)
C1 B3 B10 B9 3.8(2)
B4 B3 B10 B9 -34.9(2)
C2 B3 B10 B9 62.7(2)
B11 B3 B10 B9 100.8(2)
B4 B9 B10 B11 99.9(2)
B12 B9 B10 B11 -37.43(19)
B5 B9 B10 B11 63.0(3)
B8 B9 B10 B11 0.0(3)
B12 B9 B10 B4 -137.3(2)
B5 B9 B10 B4 -36.89(19)
B8 B9 B10 B4 -99.9(2)
B4 B9 B10 B12 137.3(2)
B5 B9 B10 B12 100.4(2)
B8 B9 B10 B12 37.45(19)
B4 B9 B10 B3 35.18(19)
B12 B9 B10 B3 -102.1(2)
B5 B9 B10 B3 -1.7(3)
B8 B9 B10 B3 -64.7(3)
B4 B10 B11 C2 1.1(3)
B12 B10 B11 C2 -99.2(2)
B3 B10 B11 C2 40.66(17)
B9 B10 B11 C2 -62.1(2)
B4 B10 B11 B7 62.9(2)
B12 B10 B11 B7 -37.39(18)
B3 B10 B11 B7 102.48(19)
B9 B10 B11 B7 -0.3(3)
B4 B10 B11 B12 100.3(2)
B3 B10 B11 B12 139.9(2)
B9 B10 B11 B12 37.12(19)
B4 B10 B11 B3 -39.54(19)
B12 B10 B11 B3 -139.9(2)
B9 B10 B11 B3 -102.8(2)
B8 B7 B11 C2 99.99(19)
B12 B7 B11 C2 137.09(19)
B6 B7 B11 C2 36.07(16)
C2 B7 B11 B10 -99.57(19)
B8 B7 B11 B10 0.4(2)
B12 B7 B11 B10 37.52(18)
B6 B7 B11 B10 -63.5(2)
C2 B7 B11 B12 -137.09(19)
B8 B7 B11 B12 -37.10(18)
B6 B7 B11 B12 -101.0(2)
C2 B7 B11 B3 -36.07(16)
B8 B7 B11 B3 63.9(2)
B12 B7 B11 B3 101.0(2)
B6 B7 B11 B3 0.0(2)
C25 B3 B11 C2 118.3(2)
B10 B3 B11 C2 -134.67(19)
C1 B3 B11 C2 -35.96(15)
B4 B3 B11 C2 -95.95(18)
C25 B3 B11 B10 -107.1(2)
C1 B3 B11 B10 98.71(19)
B4 B3 B11 B10 38.73(18)
C2 B3 B11 B10 134.67(19)
C25 B3 B11 B7 153.3(2)
B10 B3 B11 B7 -99.6(2)
C1 B3 B11 B7 -0.9(2)
B4 B3 B11 B7 -60.9(2)
C2 B3 B11 B7 35.06(16)
C25 B3 B11 B12 -143.2(2)
B10 B3 B11 B12 -36.12(19)
C1 B3 B11 B12 62.6(2)
B4 B3 B11 B12 2.6(2)
C2 B3 B11 B12 98.6(2)
B5 B8 B12 B7 100.3(2)
B6 B8 B12 B7 36.42(19)
B9 B8 B12 B7 137.8(2)
B7 B8 B12 B10 -99.9(2)
B5 B8 B12 B10 0.4(3)
B6 B8 B12 B10 -63.5(2)
B9 B8 B12 B10 37.90(19)
B7 B8 B12 B9 -137.8(2)
B5 B8 B12 B9 -37.48(19)
B6 B8 B12 B9 -101.4(2)
B7 B8 B12 B11 -36.95(19)
B5 B8 B12 B11 63.4(2)
B6 B8 B12 B11 -0.5(3)
B9 B8 B12 B11 100.8(2)
C2 B7 B12 B8 -101.3(2)
B11 B7 B12 B8 -138.7(2)
B6 B7 B12 B8 -36.03(18)
C2 B7 B12 B10 0.2(2)
B8 B7 B12 B10 101.5(2)
B11 B7 B12 B10 -37.25(18)
B6 B7 B12 B10 65.5(2)
C2 B7 B12 B9 -63.4(2)
B8 B7 B12 B9 37.9(2)
B11 B7 B12 B9 -100.8(2)
B6 B7 B12 B9 1.9(3)
C2 B7 B12 B11 37.46(17)
B8 B7 B12 B11 138.7(2)
B6 B7 B12 B11 102.7(2)
B11 B10 B12 B8 100.6(2)
B4 B10 B12 B8 -0.1(3)
B3 B10 B12 B8 63.9(2)
B9 B10 B12 B8 -37.95(19)
B11 B10 B12 B7 37.50(18)
B4 B10 B12 B7 -63.3(2)
B3 B10 B12 B7 0.8(3)
B9 B10 B12 B7 -101.1(2)
B11 B10 B12 B9 138.6(2)
B4 B10 B12 B9 37.83(18)
B3 B10 B12 B9 101.9(2)
B4 B10 B12 B11 -100.8(2)
B3 B10 B12 B11 -36.74(18)
B9 B10 B12 B11 -138.6(2)
B4 B9 B12 B8 100.1(2)
B5 B9 B12 B8 37.38(19)
B10 B9 B12 B8 137.8(2)
B4 B9 B12 B7 62.4(3)
B5 B9 B12 B7 -0.2(3)
B10 B9 B12 B7 100.2(2)
B8 B9 B12 B7 -37.62(19)
B4 B9 B12 B10 -37.75(19)
B5 B9 B12 B10 -100.4(2)
B8 B9 B12 B10 -137.8(2)
B4 B9 B12 B11 -1.0(3)
B5 B9 B12 B11 -63.7(3)
B10 B9 B12 B11 36.78(19)
B8 B9 B12 B11 -101.0(2)
C2 B11 B12 B8 -0.5(3)
B10 B11 B12 B8 -101.0(2)
B7 B11 B12 B8 36.86(19)
B3 B11 B12 B8 -64.9(2)
C2 B11 B12 B7 -37.31(17)
B10 B11 B12 B7 -137.9(2)
B3 B11 B12 B7 -101.8(2)
C2 B11 B12 B10 100.6(2)
B7 B11 B12 B10 137.9(2)
B3 B11 B12 B10 36.10(18)
C2 B11 B12 B9 63.4(2)
B10 B11 B12 B9 -37.15(19)
B7 B11 B12 B9 100.7(2)
B3 B11 B12 B9 -1.0(3)
B5 B4 C1 C13 -108.6(2)
B10 B4 C1 C13 148.9(2)
B9 B4 C1 C13 -147.5(2)
B3 B4 C1 C13 108.5(2)
B5 B4 C1 C2 103.15(19)
B10 B4 C1 C2 0.7(2)
B9 B4 C1 C2 64.3(2)
B3 B4 C1 C2 -39.72(17)
B10 B4 C1 B5 -102.5(2)
B9 B4 C1 B5 -38.90(18)
B3 B4 C1 B5 -142.88(19)
B5 B4 C1 B6 35.77(18)
B10 B4 C1 B6 -66.7(2)
B9 B4 C1 B6 -3.1(2)
B3 B4 C1 B6 -107.11(18)
B5 B4 C1 B3 142.88(19)
B10 B4 C1 B3 40.39(18)
B9 B4 C1 B3 104.0(2)
B4 B5 C1 C13 109.2(2)
B8 B5 C1 C13 -149.2(2)
B9 B5 C1 C13 147.7(2)
B6 B5 C1 C13 -109.1(2)
B4 B5 C1 C2 -101.53(19)
B8 B5 C1 C2 0.1(2)
B9 B5 C1 C2 -63.0(2)
B6 B5 C1 C2 40.24(16)
B8 B5 C1 B4 101.6(2)
B9 B5 C1 B4 38.54(18)
B6 B5 C1 B4 141.77(19)
B4 B5 C1 B6 -141.77(19)
B8 B5 C1 B6 -40.13(17)
B9 B5 C1 B6 -103.2(2)
B4 B5 C1 B3 -34.78(18)
B8 B5 C1 B3 66.9(2)
B9 B5 C1 B3 3.8(2)
B6 B5 C1 B3 106.98(18)
C31 B6 C1 C13 2.3(3)
B8 B6 C1 C13 148.49(19)
B5 B6 C1 C13 108.7(2)
B7 B6 C1 C13 -150.08(18)
C2 B6 C1 C13 -114.3(2)
C31 B6 C1 C2 116.6(2)
B8 B6 C1 C2 -97.20(18)
B5 B6 C1 C2 -137.00(18)
B7 B6 C1 C2 -35.77(15)
C31 B6 C1 B4 -142.1(2)
B8 B6 C1 B4 4.1(2)
B5 B6 C1 B4 -35.72(18)
B7 B6 C1 B4 65.5(2)
C2 B6 C1 B4 101.28(18)
C31 B6 C1 B5 -106.4(2)
B8 B6 C1 B5 39.80(17)
B7 B6 C1 B5 101.23(19)
C2 B6 C1 B5 137.00(18)
C31 B6 C1 B3 150.8(2)
B8 B6 C1 B3 -63.0(2)
B5 B6 C1 B3 -102.81(19)
B7 B6 C1 B3 -1.6(2)
C2 B6 C1 B3 34.19(16)
C25 B3 C1 C13 -3.5(3)
B10 B3 C1 C13 -148.65(19)
B4 B3 C1 C13 -109.1(2)
C2 B3 C1 C13 114.1(2)
B11 B3 C1 C13 150.18(18)
C25 B3 C1 C2 -117.6(2)
B10 B3 C1 C2 97.27(18)
B4 B3 C1 C2 136.79(19)
B11 B3 C1 C2 36.10(15)
C25 B3 C1 B4 105.6(2)
B10 B3 C1 B4 -39.51(18)
C2 B3 C1 B4 -136.79(19)
B11 B3 C1 B4 -100.68(19)
C25 B3 C1 B5 140.4(2)
B10 B3 C1 B5 -4.7(2)
B4 B3 C1 B5 34.81(19)
C2 B3 C1 B5 -101.98(18)
B11 B3 C1 B5 -65.9(2)
C25 B3 C1 B6 -152.1(2)
B10 B3 C1 B6 62.8(2)
B4 B3 C1 B6 102.3(2)
C2 B3 C1 B6 -34.52(16)
B11 B3 C1 B6 1.6(2)
C13 C1 C2 C19 1.3(3)
B4 C1 C2 C19 148.0(2)
B5 C1 C2 C19 -146.5(2)
B6 C1 C2 C19 -106.8(2)
B3 C1 C2 C19 108.6(2)
C13 C1 C2 B7 146.8(2)
B4 C1 C2 B7 -66.4(2)
B5 C1 C2 B7 -0.9(2)
B6 C1 C2 B7 38.70(16)
B3 C1 C2 B7 -105.87(18)
C13 C1 C2 B11 -146.7(2)
B4 C1 C2 B11 0.0(2)
B5 C1 C2 B11 65.5(2)
B6 C1 C2 B11 105.17(18)
B3 C1 C2 B11 -39.41(17)
C13 C1 C2 B3 -107.3(2)
B4 C1 C2 B3 39.44(17)
B5 C1 C2 B3 104.92(19)
B6 C1 C2 B3 144.57(17)
C13 C1 C2 B6 108.1(2)
B4 C1 C2 B6 -105.13(19)
B5 C1 C2 B6 -39.65(17)
B3 C1 C2 B6 -144.57(17)
B8 B7 C2 C19 149.89(19)
B12 B7 C2 C19 -146.89(19)
B11 B7 C2 C19 -108.7(2)
B6 B7 C2 C19 110.2(2)
B8 B7 C2 C1 1.4(2)
B12 B7 C2 C1 64.6(2)
B11 B7 C2 C1 102.77(18)
B6 B7 C2 C1 -38.32(16)
B8 B7 C2 B11 -101.4(2)
B12 B7 C2 B11 -38.15(18)
B6 B7 C2 B11 -141.09(18)
B8 B7 C2 B3 -64.3(2)
B12 B7 C2 B3 -1.1(2)
B11 B7 C2 B3 37.03(17)
B6 B7 C2 B3 -104.06(18)
B8 B7 C2 B6 39.72(17)
B12 B7 C2 B6 102.9(2)
B11 B7 C2 B6 141.09(18)
B10 B11 C2 C19 -151.30(19)
B7 B11 C2 C19 108.1(2)
B12 B11 C2 C19 145.85(19)
B3 B11 C2 C19 -111.3(2)
B10 B11 C2 C1 -0.7(2)
B7 B11 C2 C1 -101.30(18)
B12 B11 C2 C1 -63.6(2)
B3 B11 C2 C1 39.33(17)
B10 B11 C2 B7 100.6(2)
B12 B11 C2 B7 37.73(18)
B3 B11 C2 B7 140.63(18)
B10 B11 C2 B3 -40.05(17)
B7 B11 C2 B3 -140.63(18)
B12 B11 C2 B3 -102.9(2)
B10 B11 C2 B6 64.1(2)
B7 B11 C2 B6 -36.44(17)
B12 B11 C2 B6 1.3(2)
B3 B11 C2 B6 104.19(18)
C25 B3 C2 C19 -3.3(3)
B10 B3 C2 C19 146.19(19)
C1 B3 C2 C19 -115.8(2)
B4 B3 C2 C19 -152.41(18)
B11 B3 C2 C19 107.2(2)
C25 B3 C2 C1 112.4(3)
B10 B3 C2 C1 -98.03(18)
B4 B3 C2 C1 -36.63(16)
B11 B3 C2 C1 -137.02(18)
C25 B3 C2 B7 -148.0(2)
B10 B3 C2 B7 1.5(2)
C1 B3 C2 B7 99.57(18)
B4 B3 C2 B7 62.9(2)
B11 B3 C2 B7 -37.45(18)
C25 B3 C2 B11 -110.5(3)
B10 B3 C2 B11 38.99(17)
C1 B3 C2 B11 137.02(18)
B4 B3 C2 B11 100.39(19)
C25 B3 C2 B6 145.4(2)
B10 B3 C2 B6 -65.1(2)
C1 B3 C2 B6 32.95(16)
B4 B3 C2 B6 -3.7(2)
B11 B3 C2 B6 -104.07(19)
C31 B6 C2 C19 3.4(3)
C1 B6 C2 C19 115.7(2)
B8 B6 C2 C19 -145.50(19)
B5 B6 C2 C19 152.65(18)
B7 B6 C2 C19 -106.9(2)
C31 B6 C2 C1 -112.3(2)
B8 B6 C2 C1 98.77(18)
B5 B6 C2 C1 36.93(16)
B7 B6 C2 C1 137.35(18)
C31 B6 C2 B7 110.3(3)
C1 B6 C2 B7 -137.35(18)
B8 B6 C2 B7 -38.57(17)
B5 B6 C2 B7 -100.42(19)
C31 B6 C2 B11 147.3(2)
C1 B6 C2 B11 -100.35(19)
B8 B6 C2 B11 -1.6(2)
B5 B6 C2 B11 -63.4(2)
B7 B6 C2 B11 37.00(18)
C31 B6 C2 B3 -145.6(2)
C1 B6 C2 B3 -33.33(16)
B8 B6 C2 B3 65.4(2)
B5 B6 C2 B3 3.6(2)
B7 B6 C2 B3 104.02(19)
C2 C1 C13 C18 -10.6(3)
B4 C1 C13 C18 -154.4(2)
B5 C1 C13 C18 134.7(2)
B6 C1 C13 C18 63.7(3)
B3 C1 C13 C18 -83.7(3)
C2 C1 C13 C14 170.0(2)
B4 C1 C13 C14 26.2(3)
B5 C1 C13 C14 -44.7(3)
B6 C1 C13 C14 -115.7(2)
B3 C1 C13 C14 97.0(2)
C18 C13 C14 C15 2.1(4)
C1 C13 C14 C15 -178.5(2)
C13 C14 C15 C16 -1.2(4)
C14 C15 C16 C17 -0.3(4)
C15 C16 C17 C18 0.8(4)
C14 C13 C18 C17 -1.6(4)
C1 C13 C18 C17 179.0(2)
C16 C17 C18 C13 0.2(4)
C1 C2 C19 C24 -74.1(3)
B7 C2 C19 C24 143.0(2)
B11 C2 C19 C24 71.5(3)
B3 C2 C19 C24 0.1(3)
B6 C2 C19 C24 -146.5(2)
C1 C2 C19 C20 109.4(2)
B7 C2 C19 C20 -33.4(3)
B11 C2 C19 C20 -105.0(2)
B3 C2 C19 C20 -176.4(2)
B6 C2 C19 C20 37.0(3)
C24 C19 C20 C21 0.4(4)
C2 C19 C20 C21 177.0(2)
C19 C20 C21 C22 0.8(4)
C20 C21 C22 C23 -0.9(4)
C21 C22 C23 C24 -0.3(4)
C20 C19 C24 C23 -1.6(4)
C2 C19 C24 C23 -178.1(2)
C22 C23 C24 C19 1.6(4)
B10 B3 C25 C26 117.2(3)
C1 B3 C25 C26 -23.1(3)
B4 B3 C25 C26 47.3(3)
C2 B3 C25 C26 -97.5(3)
B11 B3 C25 C26 -171.3(2)
B10 B3 C25 C30 -54.0(3)
C1 B3 C25 C30 165.8(2)
B4 B3 C25 C30 -123.9(2)
C2 B3 C25 C30 91.4(3)
B11 B3 C25 C30 17.5(3)
C30 C25 C26 C27 1.2(4)
B3 C25 C26 C27 -170.0(2)
C25 C26 C27 C28 -0.3(4)
C26 C27 C28 C29 -0.2(4)
C27 C28 C29 C30 -0.3(4)
C28 C29 C30 C25 1.3(4)
C26 C25 C30 C29 -1.7(4)
B3 C25 C30 C29 170.1(2)
C1 B6 C31 C32 23.7(3)
B8 B6 C31 C32 -117.8(3)
B5 B6 C31 C32 -47.5(3)
B7 B6 C31 C32 170.5(2)
C2 B6 C31 C32 97.6(3)
C1 B6 C31 C36 -168.2(2)
B8 B6 C31 C36 50.2(3)
B5 B6 C31 C36 120.6(2)
B7 B6 C31 C36 -21.5(3)
C2 B6 C31 C36 -94.4(3)
C36 C31 C32 C33 0.9(4)
B6 C31 C32 C33 169.1(2)
C31 C32 C33 C34 -0.8(4)
C32 C33 C34 C35 0.2(4)
C33 C34 C35 C36 0.1(4)
C34 C35 C36 C31 0.1(4)
C32 C31 C36 C35 -0.6(4)
B6 C31 C36 C35 -169.5(2)
